data_3500076
loop_
_publ_author_name
'Maldonado, Ana L.'
'Flores-Alamo, Marcos'

_publ_section_title
;
 ?
;
_journal_name_full 'Personal communication to COD'
_journal_year 2018
_chemical_formula_sum 'C6 H14 N4'
_chemical_formula_weight 142.21
_chemical_name_systematic
;
trans-2,5,7,10-Tetra-azabicyclo(4.4.0)decane
;
_space_group_IT_number 12
_symmetry_cell_setting monoclinic
_symmetry_Int_Tables_number 12
_symmetry_space_group_name_Hall '-C 2y'
_symmetry_space_group_name_H-M 'C 1 2/m 1'
_atom_sites_solution_hydrogens mixed
_audit_creation_date 2018-09-14T17:28:19-00:00
_audit_creation_method 'WinGX routine CIF_UPDATE'
_cell_angle_alpha 90
_cell_angle_beta 108.58(3)
_cell_angle_gamma 90
_cell_formula_units_Z 2
_cell_length_a 5.2771(14)
_cell_length_b 15.911(3)
_cell_length_c 4.6211(12)
_cell_measurement_reflns_used 305
_cell_measurement_temperature 130(2)
_cell_measurement_theta_max 28.334
_cell_measurement_theta_min 4.639
_cell_volume 367.78(17)
_computing_cell_refinement
;
        CrysAlisPro, Agilent Technologies,
        Version 1.171.36.32 (release 02-08-2013 CrysAlis171 .NET)
        (compiled Aug  2 2013,16:46:58)
;
_computing_data_collection
;
        CrysAlisPro, Agilent Technologies,
        Version 1.171.36.32 (release 02-08-2013 CrysAlis171 .NET)
        (compiled Aug  2 2013,16:46:58)
;
_computing_data_reduction
;
        CrysAlisPro, Agilent Technologies,
        Version 1.171.36.32 (release 02-08-2013 CrysAlis171 .NET)
        (compiled Aug  2 2013,16:46:58)
;
_computing_structure_refinement 'SHELXL-2018/3 (Sheldrick, 2018)'
_diffrn_ambient_temperature 130(2)
_diffrn_detector_area_resol_mean 10.4685
_diffrn_measured_fraction_theta_full 0.994
_diffrn_measured_fraction_theta_max 0.848
_diffrn_measurement_device_type 'Xcalibur, Atlas, Gemini'
_diffrn_measurement_method '\w scans'
_diffrn_orient_matrix_UB_11 0.0773082
_diffrn_orient_matrix_UB_12 0.0366023
_diffrn_orient_matrix_UB_13 0.0027059
_diffrn_orient_matrix_UB_21 0.0702413
_diffrn_orient_matrix_UB_22 -0.0069449
_diffrn_orient_matrix_UB_23 0.1569854
_diffrn_orient_matrix_UB_31 0.0959849
_diffrn_orient_matrix_UB_32 -0.0243939
_diffrn_orient_matrix_UB_33 -0.0404055
_diffrn_radiation_monochromator graphite
_diffrn_radiation_type MoK\a
_diffrn_radiation_wavelength 0.71073
_diffrn_reflns_av_R_equivalents 0.0209
_diffrn_reflns_av_unetI/netI 0.0354
_diffrn_reflns_Laue_measured_fraction_full 0.994
_diffrn_reflns_Laue_measured_fraction_max 0.848
_diffrn_reflns_limit_h_max 7
_diffrn_reflns_limit_h_min -6
_diffrn_reflns_limit_k_max 21
_diffrn_reflns_limit_k_min -14
_diffrn_reflns_limit_l_max 4
_diffrn_reflns_limit_l_min -6
_diffrn_reflns_number 906
_diffrn_reflns_point_group_measured_fraction_full 0.994
_diffrn_reflns_point_group_measured_fraction_max 0.848
_diffrn_reflns_theta_full 25.242
_diffrn_reflns_theta_max 29.381
_diffrn_reflns_theta_min 4.271
_exptl_absorpt_coefficient_mu 0.085
_exptl_absorpt_correction_T_max 0.999
_exptl_absorpt_correction_T_min 0.992
_exptl_absorpt_correction_type analytical
_exptl_absorpt_process_details
;
        CrysAlisPro, Agilent Technologies,
        Version 1.171.36.32 (release 02-08-2013 CrysAlis171 .NET)
        (compiled Aug  2 2013,16:46:58)
Analytical numeric absorption correction using a multifaceted crystal
                        model based on expressions derived by R.C. Clark & J.S.
        (Clark, R. C. & Reid, J. S. (1995). Acta Cryst. A51, 887-897)
;
_exptl_crystal_colour colourless
_exptl_crystal_density_diffrn 1.284
_exptl_crystal_description hexagonal-plate
_exptl_crystal_F_000 156
_exptl_crystal_size_max 0.3
_exptl_crystal_size_mid 0.21
_exptl_crystal_size_min 0.025
_geom_special_details
;
 All esds (except the esd in the dihedral angle between two l.s. planes)
 are estimated using the full covariance matrix.  The cell esds are taken
 into account individually in the estimation of esds in distances, angles
 and torsion angles; correlations between esds in cell parameters are only
 used when they are defined by crystal symmetry.  An approximate (isotropic)
 treatment of cell esds is used for estimating esds involving l.s. planes.
;
_refine_diff_density_max 0.374
_refine_diff_density_min -0.287
_refine_diff_density_rms 0.086
_refine_ls_extinction_method none
_refine_ls_goodness_of_fit_ref 1.08
_refine_ls_hydrogen_treatment mixed
_refine_ls_matrix_type full
_refine_ls_number_parameters 32
_refine_ls_number_reflns 452
_refine_ls_number_restraints 3
_refine_ls_restrained_S_all 1.077
_refine_ls_R_factor_all 0.07
_refine_ls_R_factor_gt 0.0578
_refine_ls_shift/su_max 0
_refine_ls_shift/su_mean 0
_refine_ls_structure_factor_coef Fsqd
_refine_ls_weighting_details 'w=1/[\s^2^(Fo^2^)+(0.1087P)^2^+0.0640P] where P=(Fo^2^+2Fc^2^)/3'
_refine_ls_weighting_scheme calc
_refine_ls_wR_factor_gt 0.1573
_refine_ls_wR_factor_ref 0.1747
_reflns_Friedel_coverage 0
_reflns_number_gt 358
_reflns_number_total 452
_reflns_threshold_expression 'I > 2\s(I)'
_cod_data_source_file ccdc_deposit.cif
_cod_data_source_block en-luz
_cod_depositor_comments
;Insert:
 
 _chemical_name_systematic
 ;
 trans-2,5,7,10-Tetra-azabicyclo(4.4.0)decane
 ;
;
_cod_original_cell_volume 367.77(16)
_cod_original_sg_symbol_H-M 'C 2/m'
_cod_database_code 3500076
_shelx_estimated_absorpt_t_min 0.975
_shelx_estimated_absorpt_t_max 0.998

loop_
_symmetry_equiv_pos_as_xyz
'x, y, z'
'-x, y, -z'
'x+1/2, y+1/2, z'
'-x+1/2, y+1/2, -z'
'-x, -y, -z'
'x, -y, z'
'-x+1/2, -y+1/2, -z'
'x+1/2, -y+1/2, z'

loop_
_atom_site_label
_atom_site_type_symbol
_atom_site_fract_x
_atom_site_fract_y
_atom_site_fract_z
_atom_site_U_iso_or_equiv
_atom_site_adp_type
_atom_site_occupancy
_atom_site_site_symmetry_order
_atom_site_calc_flag
_atom_site_refinement_flags_posn
_atom_site_refinement_flags_adp
_atom_site_refinement_flags_occupancy
_atom_site_disorder_assembly
_atom_site_disorder_group
C1 C 0.1445(4) 0 0.6075(4) 0.0166(6) Uani 1 2 d S T P . .
H1 H 0.268116 0 0.482429 0.02 Uiso 1 2 calc R U P . .
C2 C 0.1422(3) 0.15050(9) 0.6113(3) 0.0222(6) Uani 1 1 d . . . . .
H2A H 0.270554 0.153998 0.49546 0.027 Uiso 1 1 calc R U . . .
H2B H 0.168068 0.200624 0.74457 0.027 Uiso 1 1 calc R U . . .
N1 N 0.1970(3) 0.07443(7) 0.8011(3) 0.0198(5) Uani 1 1 d D . . . .
H1A H 0.377(3) 0.072(2) 0.898(8) 0.024 Uiso 0.49(3) 1 d D U P A 1
H1P H 0.079(6) 0.0715(19) 0.908(7) 0.024 Uiso 0.51(3) 1 d D U P A 2

loop_
_atom_site_aniso_label
_atom_site_aniso_U_11
_atom_site_aniso_U_22
_atom_site_aniso_U_33
_atom_site_aniso_U_23
_atom_site_aniso_U_13
_atom_site_aniso_U_12
C1 0.0161(10) 0.0157(11) 0.0166(11) 0 0.0034(8) 0
C2 0.0236(9) 0.0150(8) 0.0254(9) -0.0012(6) 0.0042(7) -0.0025(5)
N1 0.0215(8) 0.0155(8) 0.0194(8) -0.0015(4) 0.0021(6) -0.0009(4)

loop_
_atom_type_symbol
_atom_type_description
_atom_type_scat_dispersion_real
_atom_type_scat_dispersion_imag
_atom_type_scat_source
C C 0.0033 0.0016 'International Tables Vol C Tables 4.2.6.8 and 6.1.1.4'
H H 0 0 'International Tables Vol C Tables 4.2.6.8 and 6.1.1.4'
N N 0.0061 0.0033 'International Tables Vol C Tables 4.2.6.8 and 6.1.1.4'

loop_
_exptl_crystal_face_index_h
_exptl_crystal_face_index_k
_exptl_crystal_face_index_l
_exptl_crystal_face_perp_dist
0 0 -6 0.0127
0 0 6 0.0127
6 -13 -2 0.1478
-6 13 2 0.1478
0 -22 -1 0.1034
0 22 1 0.1034
-6 -14 2 0.1046
6 14 -2 0.1046

loop_
_geom_angle_atom_site_label_1
_geom_angle_atom_site_label_2
_geom_angle_atom_site_label_3
_geom_angle
_geom_angle_site_symmetry_1
_geom_angle_site_symmetry_3
N1 C1 N1 108.79(16) . 6
N1 C1 C1 110.70(12) . 5_556
N1 C1 C1 110.70(12) 6 5_556
N1 C1 H1 108.9 . .
N1 C1 H1 108.9 6 .
C1 C1 H1 108.9 5_556 .
N1 C2 C2 111.54(10) . 2_556
N1 C2 H2A 109.3 . .
C2 C2 H2A 109.3 2_556 .
N1 C2 H2B 109.3 . .
C2 C2 H2B 109.3 2_556 .
H2A C2 H2B 108 . .
C1 N1 C2 109.92(12) . .
C1 N1 H1A 103(2) . .
C2 N1 H1A 108(2) . .
C1 N1 H1P 105(2) . .
C2 N1 H1P 109(2) . .

loop_
_geom_bond_atom_site_label_1
_geom_bond_atom_site_label_2
_geom_bond_distance
_geom_bond_site_symmetry_2
C1 N1 1.4566(16) .
C1 N1 1.4566(16) 6
C1 C1 1.532(4) 5_556
C1 H1 1 .
C2 N1 1.4682(18) .
C2 C2 1.525(3) 2_556
C2 H2A 0.99 .
C2 H2B 0.99 .
N1 H1A 0.911(14) .
N1 H1P 0.911(18) .

loop_
_geom_torsion_atom_site_label_1
_geom_torsion_atom_site_label_2
_geom_torsion_atom_site_label_3
_geom_torsion_atom_site_label_4
_geom_torsion
_geom_torsion_site_symmetry_1
_geom_torsion_site_symmetry_2
_geom_torsion_site_symmetry_3
_geom_torsion_site_symmetry_4
N1 C1 N1 C2 -179.27(8) 6 . . .
C1 C1 N1 C2 -57.4(2) 5_556 . . .
C2 C2 N1 C1 55.7(2) 2_556 . . .
